data_7063704
loop_
_publ_author_name
'Rajput, Sagrika'
'M. T., Nithya'
'Dhala, Sasmita'
'Venkatasubbaiah, Krishnan'
'Nembenna, Sharanappa'

_publ_section_title
;
 Exploring tetra-coordinate bis-guanidinate-supported boron complexes:
 synthesis, characterization, and photophysical properties
;
_journal_issue 16
_journal_name_full 'New Journal of Chemistry'
_journal_page_first 6731
_journal_page_last 6740
_journal_paper_doi 10.1039/D5NJ00446B
_journal_volume 49
_journal_year 2025
_chemical_formula_moiety 'C48 H66 B N5 O2'
_chemical_formula_sum 'C48 H66 B N5 O2'
_chemical_formula_weight 755.86
_space_group_crystal_system monoclinic
_space_group_IT_number 14
_space_group_name_Hall '-P 2ybc'
_space_group_name_H-M_alt 'P 1 21/c 1'
_atom_sites_solution_hydrogens geom
_atom_sites_solution_primary iterative
_audit_creation_date 2024-08-22
_audit_creation_method
;
Olex2 1.5-ac5-021
(compiled 2022.02.15 svn.rf212a0ae for Rigaku Oxford Diffraction, GUI svn.r6439)
;
_audit_update_record
;
2024-10-03 deposited with the CCDC.	2025-03-18 downloaded from the CCDC.
;
_cell_angle_alpha 90
_cell_angle_beta 90.964(5)
_cell_angle_gamma 90
_cell_formula_units_Z 4
_cell_length_a 16.5760(10)
_cell_length_b 13.9580(9)
_cell_length_c 18.4436(10)
_cell_measurement_reflns_used 8467
_cell_measurement_temperature 100.00(10)
_cell_measurement_theta_max 30.2940
_cell_measurement_theta_min 3.6600
_cell_volume 4266.7(4)
_computing_cell_refinement 'CrysAlisPro 1.171.42.52a (Rigaku OD, 2022)'
_computing_data_collection 'CrysAlisPro 1.171.42.52a (Rigaku OD, 2022)'
_computing_data_reduction 'CrysAlisPro 1.171.42.52a (Rigaku OD, 2022)'
_computing_molecular_graphics 'Olex2 1.5-ac5-021 (Dolomanov et al., 2009)'
_computing_publication_material 'Olex2 1.5-ac5-021 (Dolomanov et al., 2009)'
_computing_structure_refinement 'SHELXL 2014/7 (Sheldrick, 2015)'
_computing_structure_solution 'olex2.solve 1.5-ac5-021 (Bourhis et al., 2015)'
_diffrn_ambient_environment N~2~
_diffrn_ambient_temperature 100.00(10)
_diffrn_detector 'Hybrid Pixel Array Detector'
_diffrn_detector_area_resol_mean 5.8140
_diffrn_detector_type 'Pilatus 200K'
_diffrn_measured_fraction_theta_full 0.997
_diffrn_measured_fraction_theta_max 0.997
_diffrn_measurement_details
;
List of Runs (angles in degrees, time in seconds):

  # Type    Start    End  Width  t~exp~   \w     \q     \k     \f   Frames
#--------------------------------------------------------------------------
  1  \w    -23.00  32.00   0.50   59.79    --    3.51 -88.00-155.00  110
  2  \w    -27.00  12.00   0.50   59.79    --   -4.14 -88.00-155.00   78
  3  \w     -9.00  17.00   0.50   59.79    --   -4.14  77.00 -30.00   52
  4  \w    -12.00  31.00   0.50   59.79    --   -4.14 -99.00  60.00   86
  5  \w     35.00  60.00   0.50   59.79    --   -4.14  37.00  60.00   50
  6  \w    -27.00  15.00   0.50   59.79    --   -4.14  77.00  90.00   84
  7  \w     -7.00  54.00   0.50   59.79    --   -4.14  37.00   0.00  122
  8  \w    -16.00  15.00   0.50   59.79    --   -4.14  77.00  60.00   62
;
_diffrn_measurement_device 'four-circle diffractometer'
_diffrn_measurement_device_type 'SuperNova, Dual, Cu at home/near, Pilatus 200K'
_diffrn_measurement_method '\w scans'
_diffrn_orient_matrix_type 'CrysAlisPro convention (1999,Acta A55,543-557)'
_diffrn_orient_matrix_UB_11 0.0226897000
_diffrn_orient_matrix_UB_12 -0.0428311000
_diffrn_orient_matrix_UB_13 0.0045084000
_diffrn_orient_matrix_UB_21 0.0138749000
_diffrn_orient_matrix_UB_22 0.0162214000
_diffrn_orient_matrix_UB_23 0.0344314000
_diffrn_orient_matrix_UB_31 -0.0334684000
_diffrn_orient_matrix_UB_32 -0.0221739000
_diffrn_orient_matrix_UB_33 0.0165236000
_diffrn_radiation_monochromator mirror
_diffrn_radiation_probe x-ray
_diffrn_radiation_type 'Mo K\a'
_diffrn_radiation_wavelength 0.71073
_diffrn_reflns_av_R_equivalents 0.0972
_diffrn_reflns_av_unetI/netI 0.0731
_diffrn_reflns_Laue_measured_fraction_full 0.997
_diffrn_reflns_Laue_measured_fraction_max 0.997
_diffrn_reflns_limit_h_max 19
_diffrn_reflns_limit_h_min -19
_diffrn_reflns_limit_k_max 16
_diffrn_reflns_limit_k_min -16
_diffrn_reflns_limit_l_max 22
_diffrn_reflns_limit_l_min -21
_diffrn_reflns_number 36520
_diffrn_reflns_point_group_measured_fraction_full 0.997
_diffrn_reflns_point_group_measured_fraction_max 0.997
_diffrn_reflns_theta_full 25.242
_diffrn_reflns_theta_max 25.350
_diffrn_reflns_theta_min 3.278
_diffrn_source 'micro-focus sealed X-ray tube'
_diffrn_source_type 'SuperNova (Mo) X-ray Source'
_exptl_absorpt_coefficient_mu 0.072
_exptl_absorpt_correction_T_max 1.00000
_exptl_absorpt_correction_T_min 0.35830
_exptl_absorpt_correction_type multi-scan
_exptl_absorpt_process_details
;
CrysAlisPro 1.171.42.52a (Rigaku Oxford Diffraction, 2022)
Empirical absorption correction using spherical harmonics,
implemented in SCALE3 ABSPACK scaling algorithm.
;
_exptl_crystal_colour 'metallic light colourless'
_exptl_crystal_colour_lustre metallic
_exptl_crystal_colour_modifier light
_exptl_crystal_colour_primary colourless
_exptl_crystal_density_diffrn 1.177
_exptl_crystal_description block
_exptl_crystal_F_000 1640
_exptl_crystal_size_max 0.2
_exptl_crystal_size_mid 0.18
_exptl_crystal_size_min 0.17
_refine_diff_density_max 0.352
_refine_diff_density_min -0.335
_refine_diff_density_rms 0.050
_refine_ls_extinction_method none
_refine_ls_goodness_of_fit_ref 1.010
_refine_ls_hydrogen_treatment constr
_refine_ls_matrix_type full
_refine_ls_number_parameters 517
_refine_ls_number_reflns 7777
_refine_ls_number_restraints 0
_refine_ls_restrained_S_all 1.010
_refine_ls_R_factor_all 0.0970
_refine_ls_R_factor_gt 0.0513
_refine_ls_shift/su_max 0.000
_refine_ls_shift/su_mean 0.000
_refine_ls_structure_factor_coef Fsqd
_refine_ls_weighting_details 'w=1/[\s^2^(Fo^2^)+(0.0480P)^2^+1.4740P] where P=(Fo^2^+2Fc^2^)/3'
_refine_ls_weighting_scheme calc
_refine_ls_wR_factor_gt 0.1030
_refine_ls_wR_factor_ref 0.1183
_reflns_Friedel_coverage 0.000
_reflns_number_gt 5101
_reflns_number_total 7777
_reflns_threshold_expression 'I > 2\s(I)'
_cod_data_source_file d5nj00446b2.cif
_cod_data_source_block sn_rks_lh_bpin_auto
_cod_depositor_comments 'Adding full bibliography for 7063704--7063710.cif.'
_cod_database_code 7063704
_shelx_shelxl_version_number 2014/7
_chemical_oxdiff_formula 'C H O S Br B'
_shelx_space_group_comment
;
The symmetry employed for this shelxl refinement is uniquely defined
by the following loop, which should always be used as a source of
symmetry information in preference to the above space-group names.
They are only intended as comments.
;
_shelx_estimated_absorpt_t_max 0.988
_shelx_estimated_absorpt_t_min 0.986
_olex2_refinement_description
;
1.a Secondary CH2 refined with riding coordinates:
 C25(H25A,H25B), C44(H44A,H44B), C15(H15A,H15B), C13(H13A,H13B), C23(H23A,
 H23B), C55(H55A,H55B), C53(H53A,H53B), C42(H42A,H42B)
1.b Aromatic/amide H refined with riding coordinates:
 N4(H4), N5(H5), C11(H11), C21(H21), C19(H19), C40(H40), C10(H10), C20(H20),
 C51(H51), C9(H9), C38(H38), C39(H39), C49(H49), C50(H50)
1.c Idealised Me refined as rotating group:
 C34(H34A,H34B,H34C), C32(H32A,H32B,H32C), C26(H26A,H26B,H26C), C33(H33A,H33B,
 H33C), C31(H31A,H31B,H31C), C24(H24A,H24B,H24C), C43(H43A,H43B,H43C), C54(H54A,
 H54B,H54C), C45(H45A,H45B,H45C), C14(H14A,H14B,H14C), C56(H56A,H56B,H56C),
 C16(H16A,H16B,H16C)
;
_olex2_submission_special_instructions 'No special instructions were received'
_oxdiff_exptl_absorpt_empirical_details
;
Empirical correction (ABSPACK) includes:
- Absorption correction using spherical harmonics
- Frame scaling
;
_oxdiff_exptl_absorpt_empirical_full_max 1.933
_oxdiff_exptl_absorpt_empirical_full_min 0.467

loop_
_space_group_symop_operation_xyz
'x, y, z'
'-x, y+1/2, -z+1/2'
'-x, -y, -z'
'x, -y-1/2, z-1/2'

loop_
_atom_site_label
_atom_site_type_symbol
_atom_site_fract_x
_atom_site_fract_y
_atom_site_fract_z
_atom_site_U_iso_or_equiv
_atom_site_adp_type
_atom_site_occupancy
_atom_site_site_symmetry_order
_atom_site_calc_flag
_atom_site_refinement_flags_posn
_atom_site_refinement_flags_adp
_atom_site_refinement_flags_occupancy
_atom_site_disorder_assembly
_atom_site_disorder_group
O2 O 0.80613(8) 0.35728(10) 0.23749(7) 0.0121(3) Uani 1 1 d . . . . .
O1 O 0.67356(8) 0.37216(10) 0.27195(7) 0.0129(3) Uani 1 1 d . . . . .
N2 N 0.72891(10) 0.49819(12) 0.18902(8) 0.0109(4) Uani 1 1 d . . . . .
N1 N 0.77064(10) 0.49587(12) 0.31849(8) 0.0118(4) Uani 1 1 d . . . . .
N4 N 0.78676(10) 0.64557(12) 0.37460(8) 0.0133(4) Uani 1 1 d . . . . .
H4 H 0.8065 0.6165 0.4133 0.016 Uiso 1 1 calc R U . . .
N5 N 0.72771(10) 0.64735(12) 0.13193(8) 0.0128(4) Uani 1 1 d . . . . .
H5 H 0.7046 0.6204 0.0937 0.015 Uiso 1 1 calc R U . . .
N3 N 0.75568(10) 0.64152(12) 0.25385(8) 0.0132(4) Uani 1 1 d . . . . .
C1 C 0.77025(11) 0.59160(15) 0.31425(10) 0.0105(4) Uani 1 1 d . . . . .
C2 C 0.73818(11) 0.59319(15) 0.19307(10) 0.0108(4) Uani 1 1 d . . . . .
C17 C 0.69467(12) 0.45850(15) 0.12330(10) 0.0112(4) Uani 1 1 d . . . . .
C47 C 0.75226(12) 0.74565(15) 0.12645(10) 0.0128(4) Uani 1 1 d . . . . .
C7 C 0.80070(12) 0.45008(15) 0.38399(10) 0.0119(4) Uani 1 1 d . . . . .
C18 C 0.61029(12) 0.46068(15) 0.11481(10) 0.0127(4) Uani 1 1 d . . . . .
C36 C 0.77354(12) 0.74708(15) 0.37815(10) 0.0128(4) Uani 1 1 d . . . . .
C8 C 0.88317(12) 0.43176(15) 0.39087(10) 0.0147(5) Uani 1 1 d . . . . .
C11 C 0.77656(13) 0.36912(15) 0.49606(10) 0.0159(5) Uani 1 1 d . . . . .
H11 H 0.7409 0.3472 0.5323 0.019 Uiso 1 1 calc R U . . .
C21 C 0.70756(13) 0.37293(15) 0.01170(10) 0.0154(5) Uani 1 1 d . . . . .
H21 H 0.7397 0.3424 -0.0237 0.018 Uiso 1 1 calc R U . . .
C22 C 0.74507(12) 0.41705(15) 0.07125(10) 0.0125(4) Uani 1 1 d . . . . .
C29 C 0.68553(12) 0.27122(15) 0.26079(10) 0.0136(5) Uani 1 1 d . . . . .
C12 C 0.74574(12) 0.42070(15) 0.43710(10) 0.0130(4) Uani 1 1 d . . . . .
C19 C 0.57644(12) 0.41754(15) 0.05384(10) 0.0152(5) Uani 1 1 d . . . . .
H19 H 0.5196 0.4186 0.0466 0.018 Uiso 1 1 calc R U . . .
C28 C 0.77914(12) 0.26113(15) 0.25107(10) 0.0132(5) Uani 1 1 d . . . . .
C25 C 0.83584(12) 0.41941(16) 0.08013(10) 0.0159(5) Uani 1 1 d . . . . .
H25A H 0.8528 0.3630 0.1092 0.019 Uiso 1 1 calc R U . . .
H25B H 0.8508 0.4773 0.1083 0.019 Uiso 1 1 calc R U . . .
C44 C 0.89526(12) 0.77988(16) 0.29746(11) 0.0169(5) Uani 1 1 d . . . . .
H44A H 0.8889 0.8039 0.2472 0.020 Uiso 1 1 calc R U . . .
H44B H 0.8969 0.7090 0.2955 0.020 Uiso 1 1 calc R U . . .
C40 C 0.80618(13) 0.90836(16) 0.34485(11) 0.0181(5) Uani 1 1 d . . . . .
H40 H 0.8376 0.9522 0.3178 0.022 Uiso 1 1 calc R U . . .
C15 C 0.65697(12) 0.44466(16) 0.42978(11) 0.0165(5) Uani 1 1 d . . . . .
H15A H 0.6343 0.4092 0.3876 0.020 Uiso 1 1 calc R U . . .
H15B H 0.6518 0.5139 0.4190 0.020 Uiso 1 1 calc R U . . .
C13 C 0.94333(12) 0.46425(16) 0.33539(11) 0.0186(5) Uani 1 1 d . . . . .
H13A H 0.9140 0.4846 0.2908 0.022 Uiso 1 1 calc R U . . .
H13B H 0.9787 0.4098 0.3227 0.022 Uiso 1 1 calc R U . . .
C10 C 0.85800(13) 0.34923(16) 0.50290(11) 0.0177(5) Uani 1 1 d . . . . .
H10 H 0.8777 0.3134 0.5432 0.021 Uiso 1 1 calc R U . . .
C20 C 0.62469(13) 0.37291(16) 0.00326(11) 0.0171(5) Uani 1 1 d . . . . .
H20 H 0.6005 0.3421 -0.0375 0.020 Uiso 1 1 calc R U . . .
C52 C 0.70755(12) 0.81867(15) 0.15900(10) 0.0146(5) Uani 1 1 d . . . . .
C51 C 0.73449(13) 0.91259(16) 0.15117(11) 0.0186(5) Uani 1 1 d . . . . .
H51 H 0.7067 0.9627 0.1751 0.022 Uiso 1 1 calc R U . . .
C37 C 0.70982(12) 0.78118(15) 0.42081(10) 0.0146(5) Uani 1 1 d . . . . .
C23 C 0.55952(12) 0.50901(16) 0.17244(11) 0.0168(5) Uani 1 1 d . . . . .
H23A H 0.5795 0.4881 0.2208 0.020 Uiso 1 1 calc R U . . .
H23B H 0.5678 0.5791 0.1692 0.020 Uiso 1 1 calc R U . . .
C9 C 0.91055(13) 0.38133(16) 0.45138(11) 0.0172(5) Uani 1 1 d . . . . .
H9 H 0.9666 0.3688 0.4573 0.021 Uiso 1 1 calc R U . . .
C41 C 0.82368(12) 0.81098(15) 0.34095(10) 0.0145(5) Uani 1 1 d . . . . .
C48 C 0.82020(12) 0.76631(16) 0.08452(11) 0.0156(5) Uani 1 1 d . . . . .
C34 C 0.63524(13) 0.23982(16) 0.19502(11) 0.0190(5) Uani 1 1 d . . . . .
H34A H 0.5785 0.2564 0.2025 0.028 Uiso 1 1 calc R U . . .
H34B H 0.6402 0.1704 0.1887 0.028 Uiso 1 1 calc R U . . .
H34C H 0.6546 0.2725 0.1516 0.028 Uiso 1 1 calc R U . . .
C32 C 0.82438(13) 0.22238(16) 0.31804(11) 0.0174(5) Uani 1 1 d . . . . .
H32A H 0.8826 0.2285 0.3111 0.026 Uiso 1 1 calc R U . . .
H32B H 0.8106 0.1548 0.3250 0.026 Uiso 1 1 calc R U . . .
H32C H 0.8088 0.2591 0.3609 0.026 Uiso 1 1 calc R U . . .
C38 C 0.69766(12) 0.87967(16) 0.42552(11) 0.0168(5) Uani 1 1 d . . . . .
H38 H 0.6565 0.9038 0.4558 0.020 Uiso 1 1 calc R U . . .
C26 C 0.88339(13) 0.41969(17) 0.01006(11) 0.0202(5) Uani 1 1 d . . . . .
H26A H 0.8664 0.4742 -0.0200 0.030 Uiso 1 1 calc R U . . .
H26B H 0.8732 0.3599 -0.0164 0.030 Uiso 1 1 calc R U . . .
H26C H 0.9411 0.4251 0.0216 0.030 Uiso 1 1 calc R U . . .
C39 C 0.74474(13) 0.94311(16) 0.38669(11) 0.0205(5) Uani 1 1 d . . . . .
H39 H 0.7346 1.0100 0.3890 0.025 Uiso 1 1 calc R U . . .
C33 C 0.80209(13) 0.19895(16) 0.18694(11) 0.0207(5) Uani 1 1 d . . . . .
H33A H 0.7781 0.2255 0.1424 0.031 Uiso 1 1 calc R U . . .
H33B H 0.7820 0.1337 0.1943 0.031 Uiso 1 1 calc R U . . .
H33C H 0.8609 0.1976 0.1828 0.031 Uiso 1 1 calc R U . . .
C55 C 0.63165(12) 0.80105(16) 0.20109(11) 0.0195(5) Uani 1 1 d . . . . .
H55A H 0.6386 0.8275 0.2506 0.023 Uiso 1 1 calc R U . . .
H55B H 0.6228 0.7312 0.2055 0.023 Uiso 1 1 calc R U . . .
C53 C 0.87385(13) 0.68870(16) 0.05458(11) 0.0189(5) Uani 1 1 d . . . . .
H53A H 0.9027 0.7138 0.0120 0.023 Uiso 1 1 calc R U . . .
H53B H 0.8401 0.6340 0.0383 0.023 Uiso 1 1 calc R U . . .
C31 C 0.65416(13) 0.21828(16) 0.32705(11) 0.0185(5) Uani 1 1 d . . . . .
H31A H 0.6802 0.2440 0.3710 0.028 Uiso 1 1 calc R U . . .
H31B H 0.6665 0.1499 0.3228 0.028 Uiso 1 1 calc R U . . .
H31C H 0.5956 0.2270 0.3299 0.028 Uiso 1 1 calc R U . . .
C24 C 0.46985(12) 0.48879(17) 0.16704(12) 0.0210(5) Uani 1 1 d . . . . .
H24A H 0.4481 0.5152 0.1215 0.032 Uiso 1 1 calc R U . . .
H24B H 0.4427 0.5187 0.2080 0.032 Uiso 1 1 calc R U . . .
H24C H 0.4608 0.4194 0.1681 0.032 Uiso 1 1 calc R U . . .
C49 C 0.84220(13) 0.86182(16) 0.07580(11) 0.0193(5) Uani 1 1 d . . . . .
H49 H 0.8866 0.8773 0.0461 0.023 Uiso 1 1 calc R U . . .
C42 C 0.65023(13) 0.71452(17) 0.45606(11) 0.0202(5) Uani 1 1 d . . . . .
H42A H 0.6271 0.7463 0.4990 0.024 Uiso 1 1 calc R U . . .
H42B H 0.6785 0.6559 0.4727 0.024 Uiso 1 1 calc R U . . .
C43 C 0.58260(13) 0.68740(18) 0.40303(12) 0.0241(5) Uani 1 1 d . . . . .
H43A H 0.6056 0.6567 0.3603 0.036 Uiso 1 1 calc R U . . .
H43B H 0.5531 0.7452 0.3881 0.036 Uiso 1 1 calc R U . . .
H43C H 0.5456 0.6429 0.4266 0.036 Uiso 1 1 calc R U . . .
C50 C 0.80039(13) 0.93490(16) 0.10972(11) 0.0215(5) Uani 1 1 d . . . . .
H50 H 0.8170 0.9996 0.1044 0.026 Uiso 1 1 calc R U . . .
C54 C 0.93533(13) 0.65410(17) 0.11154(12) 0.0235(5) Uani 1 1 d . . . . .
H54A H 0.9682 0.6028 0.0910 0.035 Uiso 1 1 calc R U . . .
H54B H 0.9069 0.6298 0.1539 0.035 Uiso 1 1 calc R U . . .
H54C H 0.9703 0.7076 0.1262 0.035 Uiso 1 1 calc R U . . .
C45 C 0.97469(13) 0.81705(18) 0.32994(13) 0.0263(6) Uani 1 1 d . . . . .
H45A H 1.0194 0.7979 0.2990 0.040 Uiso 1 1 calc R U . . .
H45B H 0.9829 0.7900 0.3785 0.040 Uiso 1 1 calc R U . . .
H45C H 0.9727 0.8871 0.3331 0.040 Uiso 1 1 calc R U . . .
C14 C 0.99525(14) 0.54713(18) 0.36327(13) 0.0286(6) Uani 1 1 d . . . . .
H14A H 1.0320 0.5676 0.3252 0.043 Uiso 1 1 calc R U . . .
H14B H 1.0267 0.5262 0.4059 0.043 Uiso 1 1 calc R U . . .
H14C H 0.9604 0.6008 0.3767 0.043 Uiso 1 1 calc R U . . .
C56 C 0.55771(13) 0.8468(2) 0.16476(13) 0.0304(6) Uani 1 1 d . . . . .
H56A H 0.5473 0.8162 0.1177 0.046 Uiso 1 1 calc R U . . .
H56B H 0.5676 0.9154 0.1576 0.046 Uiso 1 1 calc R U . . .
H56C H 0.5108 0.8383 0.1957 0.046 Uiso 1 1 calc R U . . .
C16 C 0.60634(14) 0.4223(2) 0.49513(12) 0.0318(6) Uani 1 1 d . . . . .
H16A H 0.5502 0.4404 0.4850 0.048 Uiso 1 1 calc R U . . .
H16B H 0.6269 0.4584 0.5371 0.048 Uiso 1 1 calc R U . . .
H16C H 0.6092 0.3535 0.5056 0.048 Uiso 1 1 calc R U . . .
B1 B 0.74445(14) 0.42694(17) 0.25433(12) 0.0122(5) Uani 1 1 d . . . . .

loop_
_atom_site_aniso_label
_atom_site_aniso_U_11
_atom_site_aniso_U_22
_atom_site_aniso_U_33
_atom_site_aniso_U_23
_atom_site_aniso_U_13
_atom_site_aniso_U_12
O2 0.0125(7) 0.0081(8) 0.0159(7) 0.0004(6) 0.0004(6) -0.0007(6)
O1 0.0146(8) 0.0100(8) 0.0142(7) -0.0009(6) 0.0014(6) -0.0005(6)
N2 0.0118(9) 0.0108(10) 0.0100(8) -0.0008(7) 0.0001(6) -0.0006(7)
N1 0.0133(9) 0.0105(10) 0.0115(8) 0.0015(7) -0.0010(7) -0.0002(7)
N4 0.0176(10) 0.0113(10) 0.0108(8) 0.0000(7) -0.0034(7) 0.0008(7)
N5 0.0168(9) 0.0100(10) 0.0114(8) 0.0002(7) -0.0042(7) -0.0035(7)
N3 0.0162(9) 0.0119(10) 0.0114(8) -0.0007(7) 0.0000(7) -0.0012(7)
C1 0.0057(10) 0.0122(12) 0.0137(10) -0.0006(9) 0.0015(8) -0.0015(8)
C2 0.0068(10) 0.0126(12) 0.0130(10) 0.0008(9) 0.0024(8) 0.0013(9)
C17 0.0170(12) 0.0079(11) 0.0085(9) 0.0027(8) -0.0021(8) 0.0002(9)
C47 0.0140(11) 0.0109(11) 0.0133(10) 0.0025(8) -0.0039(8) -0.0013(9)
C7 0.0175(12) 0.0079(11) 0.0103(9) -0.0025(8) -0.0030(8) -0.0008(9)
C18 0.0160(11) 0.0085(11) 0.0136(10) 0.0018(8) 0.0014(8) -0.0012(9)
C36 0.0151(11) 0.0111(11) 0.0120(10) -0.0020(8) -0.0043(8) -0.0002(9)
C8 0.0152(12) 0.0131(12) 0.0157(10) -0.0048(9) -0.0011(8) -0.0014(9)
C11 0.0225(12) 0.0129(12) 0.0122(10) -0.0005(9) 0.0010(8) -0.0013(9)
C21 0.0215(12) 0.0116(12) 0.0132(10) -0.0003(9) 0.0031(8) 0.0015(9)
C22 0.0154(11) 0.0093(11) 0.0129(10) 0.0028(8) 0.0001(8) 0.0011(9)
C29 0.0161(11) 0.0080(11) 0.0168(11) 0.0015(8) -0.0020(8) -0.0002(9)
C12 0.0183(11) 0.0080(11) 0.0127(10) -0.0024(8) -0.0004(8) 0.0001(9)
C19 0.0133(11) 0.0149(12) 0.0172(10) 0.0021(9) -0.0047(8) -0.0026(9)
C28 0.0154(11) 0.0082(11) 0.0162(10) -0.0001(8) 0.0011(8) -0.0020(9)
C25 0.0169(12) 0.0153(12) 0.0153(10) -0.0005(9) 0.0013(8) 0.0017(9)
C44 0.0157(11) 0.0162(12) 0.0187(11) -0.0010(9) 0.0015(9) -0.0011(9)
C40 0.0198(12) 0.0153(12) 0.0191(11) 0.0000(9) -0.0005(9) -0.0018(10)
C15 0.0167(12) 0.0154(12) 0.0176(10) 0.0006(9) 0.0003(8) 0.0013(9)
C13 0.0133(11) 0.0217(13) 0.0207(11) 0.0020(10) -0.0004(9) -0.0022(9)
C10 0.0238(13) 0.0162(12) 0.0128(10) 0.0015(9) -0.0057(9) 0.0021(10)
C20 0.0236(13) 0.0158(12) 0.0116(10) -0.0004(9) -0.0034(8) -0.0028(10)
C52 0.0154(11) 0.0137(12) 0.0146(10) 0.0017(9) -0.0028(8) 0.0002(9)
C51 0.0182(12) 0.0138(12) 0.0239(11) 0.0008(9) -0.0012(9) 0.0010(9)
C37 0.0144(11) 0.0176(12) 0.0116(10) -0.0006(9) -0.0042(8) 0.0020(9)
C23 0.0142(11) 0.0183(13) 0.0178(11) -0.0024(9) 0.0001(8) 0.0015(9)
C9 0.0144(11) 0.0181(12) 0.0188(11) -0.0017(9) -0.0060(9) 0.0025(9)
C41 0.0138(11) 0.0147(12) 0.0149(10) -0.0026(9) -0.0044(8) -0.0012(9)
C48 0.0147(11) 0.0170(12) 0.0151(10) 0.0005(9) -0.0025(8) -0.0002(9)
C34 0.0176(12) 0.0163(13) 0.0228(11) -0.0014(9) -0.0044(9) -0.0018(9)
C32 0.0177(12) 0.0129(12) 0.0217(11) 0.0023(9) -0.0032(9) -0.0012(9)
C38 0.0148(11) 0.0192(13) 0.0165(10) -0.0036(9) -0.0026(8) 0.0047(9)
C26 0.0184(12) 0.0229(13) 0.0194(11) 0.0000(10) 0.0041(9) -0.0006(10)
C39 0.0250(13) 0.0129(12) 0.0232(12) -0.0038(9) -0.0058(9) 0.0026(10)
C33 0.0248(13) 0.0141(13) 0.0234(12) -0.0027(9) 0.0014(9) -0.0013(10)
C55 0.0227(12) 0.0157(13) 0.0203(11) -0.0005(9) 0.0050(9) 0.0004(10)
C53 0.0176(12) 0.0205(13) 0.0187(11) 0.0006(10) 0.0039(9) -0.0003(10)
C31 0.0172(12) 0.0156(12) 0.0228(11) 0.0047(9) -0.0012(9) -0.0027(9)
C24 0.0166(12) 0.0226(14) 0.0240(12) -0.0020(10) 0.0022(9) 0.0000(10)
C49 0.0153(12) 0.0216(13) 0.0212(11) 0.0042(10) 0.0010(9) -0.0041(10)
C42 0.0182(12) 0.0240(14) 0.0184(11) -0.0004(10) 0.0027(9) 0.0023(10)
C43 0.0176(12) 0.0230(14) 0.0318(13) 0.0042(10) 0.0000(10) -0.0013(10)
C50 0.0233(13) 0.0138(13) 0.0273(12) 0.0044(10) -0.0055(10) -0.0042(10)
C54 0.0171(12) 0.0234(14) 0.0299(13) -0.0012(10) 0.0013(10) 0.0022(10)
C45 0.0177(13) 0.0257(14) 0.0357(13) -0.0024(11) 0.0023(10) -0.0023(10)
C14 0.0198(13) 0.0228(14) 0.0431(15) 0.0037(11) -0.0022(11) -0.0047(11)
C56 0.0170(13) 0.0401(17) 0.0342(14) 0.0042(12) 0.0020(10) 0.0017(11)
C16 0.0234(14) 0.0440(18) 0.0282(13) 0.0080(12) 0.0090(10) 0.0087(12)
B1 0.0106(12) 0.0140(13) 0.0122(11) 0.0017(10) -0.0003(9) -0.0009(10)

loop_
_atom_type_symbol
_atom_type_description
_atom_type_scat_dispersion_real
_atom_type_scat_dispersion_imag
_atom_type_scat_source
C C 0.0033 0.0016 'International Tables Vol C Tables 4.2.6.8 and 6.1.1.4'
H H 0.0000 0.0000 'International Tables Vol C Tables 4.2.6.8 and 6.1.1.4'
B B 0.0013 0.0007 'International Tables Vol C Tables 4.2.6.8 and 6.1.1.4'
N N 0.0061 0.0033 'International Tables Vol C Tables 4.2.6.8 and 6.1.1.4'
O O 0.0106 0.0060 'International Tables Vol C Tables 4.2.6.8 and 6.1.1.4'

loop_
_geom_angle_atom_site_label_1
_geom_angle_atom_site_label_2
_geom_angle_atom_site_label_3
_geom_angle
_geom_angle_site_symmetry_1
_geom_angle_site_symmetry_3
_geom_angle_publ_flag
C28 O2 B1 111.50(15) . . ?
C29 O1 B1 111.84(15) . . ?
C2 N2 C17 118.14(16) . . ?
C2 N2 B1 124.38(16) . . ?
C17 N2 B1 117.16(16) . . ?
C1 N1 C7 119.39(17) . . ?
C1 N1 B1 124.26(16) . . ?
C7 N1 B1 116.26(16) . . ?
C1 N4 H4 118.2 . . ?
C1 N4 C36 123.51(17) . . ?
C36 N4 H4 118.2 . . ?
C2 N5 H5 118.2 . . ?
C2 N5 C47 123.70(17) . . ?
C47 N5 H5 118.2 . . ?
C1 N3 C2 118.11(18) . . ?
N1 C1 N4 120.10(17) . . ?
N3 C1 N1 124.85(18) . . ?
N3 C1 N4 115.04(18) . . ?
N2 C2 N5 119.33(17) . . ?
N3 C2 N2 124.81(18) . . ?
N3 C2 N5 115.85(18) . . ?
C18 C17 N2 117.56(17) . . ?
C18 C17 C22 122.28(18) . . ?
C22 C17 N2 120.13(17) . . ?
C52 C47 N5 120.84(17) . . ?
C52 C47 C48 121.36(19) . . ?
C48 C47 N5 117.72(18) . . ?
C8 C7 N1 118.69(17) . . ?
C8 C7 C12 121.82(18) . . ?
C12 C7 N1 119.39(18) . . ?
C17 C18 C23 119.48(17) . . ?
C19 C18 C17 118.01(18) . . ?
C19 C18 C23 122.50(18) . . ?
C37 C36 N4 118.35(18) . . ?
C41 C36 N4 120.80(17) . . ?
C41 C36 C37 120.84(19) . . ?
C7 C8 C13 122.72(18) . . ?
C9 C8 C7 118.21(18) . . ?
C9 C8 C13 119.07(19) . . ?
C12 C11 H11 119.3 . . ?
C10 C11 H11 119.3 . . ?
C10 C11 C12 121.30(19) . . ?
C22 C21 H21 119.4 . . ?
C20 C21 H21 119.4 . . ?
C20 C21 C22 121.21(19) . . ?
C17 C22 C25 121.23(18) . . ?
C21 C22 C17 117.14(18) . . ?
C21 C22 C25 121.63(18) . . ?
O1 C29 C28 104.06(15) . . ?
O1 C29 C34 108.69(16) . . ?
O1 C29 C31 108.06(16) . . ?
C34 C29 C28 114.28(16) . . ?
C34 C29 C31 107.98(17) . . ?
C31 C29 C28 113.47(16) . . ?
C7 C12 C15 120.83(18) . . ?
C11 C12 C7 117.36(19) . . ?
C11 C12 C15 121.80(18) . . ?
C18 C19 H19 119.6 . . ?
C18 C19 C20 120.72(19) . . ?
C20 C19 H19 119.6 . . ?
O2 C28 C29 104.30(16) . . ?
O2 C28 C32 108.68(16) . . ?
O2 C28 C33 108.33(15) . . ?
C32 C28 C29 114.23(16) . . ?
C33 C28 C29 113.60(17) . . ?
C33 C28 C32 107.46(17) . . ?
C22 C25 H25A 108.3 . . ?
C22 C25 H25B 108.3 . . ?
C22 C25 C26 115.85(17) . . ?
H25A C25 H25B 107.4 . . ?
C26 C25 H25A 108.3 . . ?
C26 C25 H25B 108.3 . . ?
H44A C44 H44B 107.9 . . ?
C41 C44 H44A 109.2 . . ?
C41 C44 H44B 109.2 . . ?
C41 C44 C45 111.98(17) . . ?
C45 C44 H44A 109.2 . . ?
C45 C44 H44B 109.2 . . ?
C41 C40 H40 119.0 . . ?
C39 C40 H40 119.0 . . ?
C39 C40 C41 122.0(2) . . ?
C12 C15 H15A 108.3 . . ?
C12 C15 H15B 108.3 . . ?
C12 C15 C16 115.78(18) . . ?
H15A C15 H15B 107.4 . . ?
C16 C15 H15A 108.3 . . ?
C16 C15 H15B 108.3 . . ?
C8 C13 H13A 109.2 . . ?
C8 C13 H13B 109.2 . . ?
C8 C13 C14 111.98(18) . . ?
H13A C13 H13B 107.9 . . ?
C14 C13 H13A 109.2 . . ?
C14 C13 H13B 109.2 . . ?
C11 C10 H10 120.0 . . ?
C9 C10 C11 120.06(19) . . ?
C9 C10 H10 120.0 . . ?
C21 C20 C19 120.55(19) . . ?
C21 C20 H20 119.7 . . ?
C19 C20 H20 119.7 . . ?
C47 C52 C55 123.58(19) . . ?
C51 C52 C47 117.85(18) . . ?
C51 C52 C55 118.56(19) . . ?
C52 C51 H51 119.1 . . ?
C50 C51 C52 121.9(2) . . ?
C50 C51 H51 119.1 . . ?
C36 C37 C42 122.21(19) . . ?
C38 C37 C36 118.58(19) . . ?
C38 C37 C42 118.99(18) . . ?
C18 C23 H23A 108.5 . . ?
C18 C23 H23B 108.5 . . ?
H23A C23 H23B 107.5 . . ?
C24 C23 C18 115.11(17) . . ?
C24 C23 H23A 108.5 . . ?
C24 C23 H23B 108.5 . . ?
C8 C9 H9 119.4 . . ?
C10 C9 C8 121.2(2) . . ?
C10 C9 H9 119.4 . . ?
C36 C41 C44 123.66(19) . . ?
C40 C41 C36 117.96(18) . . ?
C40 C41 C44 118.38(19) . . ?
C47 C48 C53 122.35(19) . . ?
C49 C48 C47 118.26(19) . . ?
C49 C48 C53 119.16(18) . . ?
C29 C34 H34A 109.5 . . ?
C29 C34 H34B 109.5 . . ?
C29 C34 H34C 109.5 . . ?
H34A C34 H34B 109.5 . . ?
H34A C34 H34C 109.5 . . ?
H34B C34 H34C 109.5 . . ?
C28 C32 H32A 109.5 . . ?
C28 C32 H32B 109.5 . . ?
C28 C32 H32C 109.5 . . ?
H32A C32 H32B 109.5 . . ?
H32A C32 H32C 109.5 . . ?
H32B C32 H32C 109.5 . . ?
C37 C38 H38 119.5 . . ?
C39 C38 C37 120.99(19) . . ?
C39 C38 H38 119.5 . . ?
C25 C26 H26A 109.5 . . ?
C25 C26 H26B 109.5 . . ?
C25 C26 H26C 109.5 . . ?
H26A C26 H26B 109.5 . . ?
H26A C26 H26C 109.5 . . ?
H26B C26 H26C 109.5 . . ?
C40 C39 C38 119.5(2) . . ?
C40 C39 H39 120.2 . . ?
C38 C39 H39 120.2 . . ?
C28 C33 H33A 109.5 . . ?
C28 C33 H33B 109.5 . . ?
C28 C33 H33C 109.5 . . ?
H33A C33 H33B 109.5 . . ?
H33A C33 H33C 109.5 . . ?
H33B C33 H33C 109.5 . . ?
C52 C55 H55A 109.2 . . ?
C52 C55 H55B 109.2 . . ?
C52 C55 C56 112.09(18) . . ?
H55A C55 H55B 107.9 . . ?
C56 C55 H55A 109.2 . . ?
C56 C55 H55B 109.2 . . ?
C48 C53 H53A 109.4 . . ?
C48 C53 H53B 109.4 . . ?
C48 C53 C54 111.39(17) . . ?
H53A C53 H53B 108.0 . . ?
C54 C53 H53A 109.4 . . ?
C54 C53 H53B 109.4 . . ?
C29 C31 H31A 109.5 . . ?
C29 C31 H31B 109.5 . . ?
C29 C31 H31C 109.5 . . ?
H31A C31 H31B 109.5 . . ?
H31A C31 H31C 109.5 . . ?
H31B C31 H31C 109.5 . . ?
C23 C24 H24A 109.5 . . ?
C23 C24 H24B 109.5 . . ?
C23 C24 H24C 109.5 . . ?
H24A C24 H24B 109.5 . . ?
H24A C24 H24C 109.5 . . ?
H24B C24 H24C 109.5 . . ?
C48 C49 H49 119.4 . . ?
C50 C49 C48 121.20(19) . . ?
C50 C49 H49 119.4 . . ?
C37 C42 H42A 109.5 . . ?
C37 C42 H42B 109.5 . . ?
C37 C42 C43 110.86(17) . . ?
H42A C42 H42B 108.1 . . ?
C43 C42 H42A 109.5 . . ?
C43 C42 H42B 109.5 . . ?
C42 C43 H43A 109.5 . . ?
C42 C43 H43B 109.5 . . ?
C42 C43 H43C 109.5 . . ?
H43A C43 H43B 109.5 . . ?
H43A C43 H43C 109.5 . . ?
H43B C43 H43C 109.5 . . ?
C51 C50 C49 119.3(2) . . ?
C51 C50 H50 120.3 . . ?
C49 C50 H50 120.3 . . ?
C53 C54 H54A 109.5 . . ?
C53 C54 H54B 109.5 . . ?
C53 C54 H54C 109.5 . . ?
H54A C54 H54B 109.5 . . ?
H54A C54 H54C 109.5 . . ?
H54B C54 H54C 109.5 . . ?
C44 C45 H45A 109.5 . . ?
C44 C45 H45B 109.5 . . ?
C44 C45 H45C 109.5 . . ?
H45A C45 H45B 109.5 . . ?
H45A C45 H45C 109.5 . . ?
H45B C45 H45C 109.5 . . ?
C13 C14 H14A 109.5 . . ?
C13 C14 H14B 109.5 . . ?
C13 C14 H14C 109.5 . . ?
H14A C14 H14B 109.5 . . ?
H14A C14 H14C 109.5 . . ?
H14B C14 H14C 109.5 . . ?
C55 C56 H56A 109.5 . . ?
C55 C56 H56B 109.5 . . ?
C55 C56 H56C 109.5 . . ?
H56A C56 H56B 109.5 . . ?
H56A C56 H56C 109.5 . . ?
H56B C56 H56C 109.5 . . ?
C15 C16 H16A 109.5 . . ?
C15 C16 H16B 109.5 . . ?
C15 C16 H16C 109.5 . . ?
H16A C16 H16B 109.5 . . ?
H16A C16 H16C 109.5 . . ?
H16B C16 H16C 109.5 . . ?
O2 B1 N2 111.46(16) . . ?
O2 B1 N1 112.54(17) . . ?
O1 B1 O2 105.84(17) . . ?
O1 B1 N2 112.46(17) . . ?
O1 B1 N1 111.61(16) . . ?
N2 B1 N1 103.12(16) . . ?

loop_
_geom_bond_atom_site_label_1
_geom_bond_atom_site_label_2
_geom_bond_distance
_geom_bond_site_symmetry_2
_geom_bond_publ_flag
O2 C28 1.438(2) . ?
O2 B1 1.448(3) . ?
O1 C29 1.438(2) . ?
O1 B1 1.444(3) . ?
N2 C2 1.337(3) . ?
N2 C17 1.441(2) . ?
N2 B1 1.580(3) . ?
N1 C1 1.339(3) . ?
N1 C7 1.448(2) . ?
N1 B1 1.580(3) . ?
N4 H4 0.8800 . ?
N4 C1 1.368(2) . ?
N4 C36 1.435(3) . ?
N5 H5 0.8800 . ?
N5 C2 1.366(2) . ?
N5 C47 1.435(3) . ?
N3 C1 1.333(2) . ?
N3 C2 1.336(2) . ?
C17 C18 1.405(3) . ?
C17 C22 1.408(3) . ?
C47 C52 1.401(3) . ?
C47 C48 1.407(3) . ?
C7 C8 1.394(3) . ?
C7 C12 1.410(3) . ?
C18 C19 1.386(3) . ?
C18 C23 1.524(3) . ?
C36 C37 1.410(3) . ?
C36 C41 1.406(3) . ?
C8 C13 1.511(3) . ?
C8 C9 1.389(3) . ?
C11 H11 0.9500 . ?
C11 C12 1.394(3) . ?
C11 C10 1.382(3) . ?
C21 H21 0.9500 . ?
C21 C22 1.396(3) . ?
C21 C20 1.380(3) . ?
C22 C25 1.511(3) . ?
C29 C28 1.571(3) . ?
C29 C34 1.525(3) . ?
C29 C31 1.527(3) . ?
C12 C15 1.513(3) . ?
C19 H19 0.9500 . ?
C19 C20 1.387(3) . ?
C28 C32 1.533(3) . ?
C28 C33 1.520(3) . ?
C25 H25A 0.9900 . ?
C25 H25B 0.9900 . ?
C25 C26 1.525(3) . ?
C44 H44A 0.9900 . ?
C44 H44B 0.9900 . ?
C44 C41 1.507(3) . ?
C44 C45 1.528(3) . ?
C40 H40 0.9500 . ?
C40 C41 1.392(3) . ?
C40 C39 1.377(3) . ?
C15 H15A 0.9900 . ?
C15 H15B 0.9900 . ?
C15 C16 1.513(3) . ?
C13 H13A 0.9900 . ?
C13 H13B 0.9900 . ?
C13 C14 1.526(3) . ?
C10 H10 0.9500 . ?
C10 C9 1.375(3) . ?
C20 H20 0.9500 . ?
C52 C51 1.393(3) . ?
C52 C55 1.509(3) . ?
C51 H51 0.9500 . ?
C51 C50 1.380(3) . ?
C37 C38 1.392(3) . ?
C37 C42 1.512(3) . ?
C23 H23A 0.9900 . ?
C23 H23B 0.9900 . ?
C23 C24 1.514(3) . ?
C9 H9 0.9500 . ?
C48 C53 1.512(3) . ?
C48 C49 1.392(3) . ?
C34 H34A 0.9800 . ?
C34 H34B 0.9800 . ?
C34 H34C 0.9800 . ?
C32 H32A 0.9800 . ?
C32 H32B 0.9800 . ?
C32 H32C 0.9800 . ?
C38 H38 0.9500 . ?
C38 C39 1.387(3) . ?
C26 H26A 0.9800 . ?
C26 H26B 0.9800 . ?
C26 H26C 0.9800 . ?
C39 H39 0.9500 . ?
C33 H33A 0.9800 . ?
C33 H33B 0.9800 . ?
C33 H33C 0.9800 . ?
C55 H55A 0.9900 . ?
C55 H55B 0.9900 . ?
C55 C56 1.527(3) . ?
C53 H53A 0.9900 . ?
C53 H53B 0.9900 . ?
C53 C54 1.530(3) . ?
C31 H31A 0.9800 . ?
C31 H31B 0.9800 . ?
C31 H31C 0.9800 . ?
C24 H24A 0.9800 . ?
C24 H24B 0.9800 . ?
C24 H24C 0.9800 . ?
C49 H49 0.9500 . ?
C49 C50 1.388(3) . ?
C42 H42A 0.9900 . ?
C42 H42B 0.9900 . ?
C42 C43 1.523(3) . ?
C43 H43A 0.9800 . ?
C43 H43B 0.9800 . ?
C43 H43C 0.9800 . ?
C50 H50 0.9500 . ?
C54 H54A 0.9800 . ?
C54 H54B 0.9800 . ?
C54 H54C 0.9800 . ?
C45 H45A 0.9800 . ?
C45 H45B 0.9800 . ?
C45 H45C 0.9800 . ?
C14 H14A 0.9800 . ?
C14 H14B 0.9800 . ?
C14 H14C 0.9800 . ?
C56 H56A 0.9800 . ?
C56 H56B 0.9800 . ?
C56 H56C 0.9800 . ?
C16 H16A 0.9800 . ?
C16 H16B 0.9800 . ?
C16 H16C 0.9800 . ?

loop_
_geom_torsion_atom_site_label_1
_geom_torsion_atom_site_label_2
_geom_torsion_atom_site_label_3
_geom_torsion_atom_site_label_4
_geom_torsion
_geom_torsion_site_symmetry_1
_geom_torsion_site_symmetry_2
_geom_torsion_site_symmetry_3
_geom_torsion_site_symmetry_4
_geom_torsion_publ_flag
O1 C29 C28 O2 -15.60(18) . . . . ?
O1 C29 C28 C32 102.90(19) . . . . ?
O1 C29 C28 C33 -133.34(17) . . . . ?
N2 C17 C18 C19 -176.18(18) . . . . ?
N2 C17 C18 C23 3.3(3) . . . . ?
N2 C17 C22 C21 174.85(18) . . . . ?
N2 C17 C22 C25 -4.5(3) . . . . ?
N1 C7 C8 C13 4.7(3) . . . . ?
N1 C7 C8 C9 -175.19(19) . . . . ?
N1 C7 C12 C11 174.22(18) . . . . ?
N1 C7 C12 C15 -5.8(3) . . . . ?
N4 C36 C37 C38 178.83(18) . . . . ?
N4 C36 C37 C42 -6.6(3) . . . . ?
N4 C36 C41 C44 -2.1(3) . . . . ?
N4 C36 C41 C40 178.12(18) . . . . ?
N5 C47 C52 C51 -179.59(18) . . . . ?
N5 C47 C52 C55 -0.3(3) . . . . ?
N5 C47 C48 C53 -8.7(3) . . . . ?
N5 C47 C48 C49 176.83(18) . . . . ?
C1 N1 C7 C8 -86.7(2) . . . . ?
C1 N1 C7 C12 96.6(2) . . . . ?
C1 N1 B1 O2 125.62(19) . . . . ?
C1 N1 B1 O1 -115.5(2) . . . . ?
C1 N1 B1 N2 5.4(2) . . . . ?
C1 N4 C36 C37 108.8(2) . . . . ?
C1 N4 C36 C41 -72.2(3) . . . . ?
C1 N3 C2 N2 4.6(3) . . . . ?
C1 N3 C2 N5 -176.85(16) . . . . ?
C2 N2 C17 C18 -81.2(2) . . . . ?
C2 N2 C17 C22 100.6(2) . . . . ?
C2 N2 B1 O2 -120.6(2) . . . . ?
C2 N2 B1 O1 120.78(19) . . . . ?
C2 N2 B1 N1 0.4(2) . . . . ?
C2 N5 C47 C52 -75.8(3) . . . . ?
C2 N5 C47 C48 107.2(2) . . . . ?
C2 N3 C1 N1 1.7(3) . . . . ?
C2 N3 C1 N4 -179.22(17) . . . . ?
C17 N2 C2 N5 -10.6(3) . . . . ?
C17 N2 C2 N3 167.89(17) . . . . ?
C17 N2 B1 O2 66.1(2) . . . . ?
C17 N2 B1 O1 -52.6(2) . . . . ?
C17 N2 B1 N1 -172.98(15) . . . . ?
C17 C18 C19 C20 0.6(3) . . . . ?
C17 C18 C23 C24 -167.11(19) . . . . ?
C17 C22 C25 C26 -150.84(19) . . . . ?
C47 N5 C2 N2 -166.43(17) . . . . ?
C47 N5 C2 N3 15.0(3) . . . . ?
C47 C52 C51 C50 3.4(3) . . . . ?
C47 C52 C55 C56 -115.7(2) . . . . ?
C47 C48 C53 C54 -82.2(2) . . . . ?
C47 C48 C49 C50 2.5(3) . . . . ?
C7 N1 C1 N4 -9.6(3) . . . . ?
C7 N1 C1 N3 169.46(17) . . . . ?
C7 N1 B1 O2 -51.0(2) . . . . ?
C7 N1 B1 O1 67.8(2) . . . . ?
C7 N1 B1 N2 -171.22(15) . . . . ?
C7 C8 C13 C14 107.6(2) . . . . ?
C7 C8 C9 C10 0.7(3) . . . . ?
C7 C12 C15 C16 -171.3(2) . . . . ?
C18 C17 C22 C21 -3.3(3) . . . . ?
C18 C17 C22 C25 177.34(19) . . . . ?
C18 C19 C20 C21 -1.8(3) . . . . ?
C36 N4 C1 N1 -168.34(17) . . . . ?
C36 N4 C1 N3 12.5(3) . . . . ?
C36 C37 C38 C39 2.8(3) . . . . ?
C36 C37 C42 C43 -84.1(2) . . . . ?
C8 C7 C12 C11 -2.3(3) . . . . ?
C8 C7 C12 C15 177.69(19) . . . . ?
C11 C12 C15 C16 8.7(3) . . . . ?
C11 C10 C9 C8 -1.7(3) . . . . ?
C21 C22 C25 C26 29.9(3) . . . . ?
C22 C17 C18 C19 2.0(3) . . . . ?
C22 C17 C18 C23 -178.45(18) . . . . ?
C22 C21 C20 C19 0.4(3) . . . . ?
C29 O1 B1 O2 -5.1(2) . . . . ?
C29 O1 B1 N2 116.79(18) . . . . ?
C29 O1 B1 N1 -127.87(17) . . . . ?
C12 C7 C8 C13 -178.77(19) . . . . ?
C12 C7 C8 C9 1.4(3) . . . . ?
C12 C11 C10 C9 0.7(3) . . . . ?
C19 C18 C23 C24 12.4(3) . . . . ?
C28 O2 B1 O1 -5.9(2) . . . . ?
C28 O2 B1 N2 -128.50(16) . . . . ?
C28 O2 B1 N1 116.21(17) . . . . ?
C13 C8 C9 C10 -179.2(2) . . . . ?
C10 C11 C12 C7 1.3(3) . . . . ?
C10 C11 C12 C15 -178.7(2) . . . . ?
C20 C21 C22 C17 2.1(3) . . . . ?
C20 C21 C22 C25 -178.6(2) . . . . ?
C52 C47 C48 C53 174.27(19) . . . . ?
C52 C47 C48 C49 -0.1(3) . . . . ?
C52 C51 C50 C49 -1.2(3) . . . . ?
C51 C52 C55 C56 63.5(3) . . . . ?
C37 C36 C41 C44 176.88(18) . . . . ?
C37 C36 C41 C40 -2.9(3) . . . . ?
C37 C38 C39 C40 -2.3(3) . . . . ?
C23 C18 C19 C20 -178.91(19) . . . . ?
C9 C8 C13 C14 -72.5(3) . . . . ?
C41 C36 C37 C38 -0.2(3) . . . . ?
C41 C36 C37 C42 174.42(19) . . . . ?
C41 C40 C39 C38 -1.0(3) . . . . ?
C48 C47 C52 C51 -2.7(3) . . . . ?
C48 C47 C52 C55 176.55(19) . . . . ?
C48 C49 C50 C51 -1.8(3) . . . . ?
C34 C29 C28 O2 102.79(19) . . . . ?
C34 C29 C28 C32 -138.71(19) . . . . ?
C34 C29 C28 C33 -15.0(3) . . . . ?
C38 C37 C42 C43 90.5(2) . . . . ?
C39 C40 C41 C36 3.5(3) . . . . ?
C39 C40 C41 C44 -176.27(19) . . . . ?
C55 C52 C51 C50 -175.9(2) . . . . ?
C53 C48 C49 C50 -172.14(19) . . . . ?
C31 C29 C28 O2 -132.80(17) . . . . ?
C31 C29 C28 C32 -14.3(2) . . . . ?
C31 C29 C28 C33 109.5(2) . . . . ?
C49 C48 C53 C54 92.2(2) . . . . ?
C42 C37 C38 C39 -171.96(19) . . . . ?
C45 C44 C41 C36 -115.3(2) . . . . ?
C45 C44 C41 C40 64.5(3) . . . . ?
B1 O2 C28 C29 13.41(19) . . . . ?
B1 O2 C28 C32 -108.81(18) . . . . ?
B1 O2 C28 C33 134.72(17) . . . . ?
B1 O1 C29 C28 12.9(2) . . . . ?
B1 O1 C29 C34 -109.27(18) . . . . ?
B1 O1 C29 C31 133.79(17) . . . . ?
B1 N2 C2 N5 176.07(17) . . . . ?
B1 N2 C2 N3 -5.4(3) . . . . ?
B1 N2 C17 C18 92.7(2) . . . . ?
B1 N2 C17 C22 -85.6(2) . . . . ?
B1 N1 C1 N4 173.92(17) . . . . ?
B1 N1 C1 N3 -7.1(3) . . . . ?
B1 N1 C7 C8 90.1(2) . . . . ?
B1 N1 C7 C12 -86.6(2) . . . . ?
